data_7221712
loop_
_publ_author_name
'Ni, Jun'
'Kang, Jia-Jia'
'Wang, Hui-Hui'
'Gai, Xu-Qiao'
'Zhang, Xiao-Xin'
'Jia, Ting'
'Xu, Liang'
'Pan, Yu-Zhen'
'Zhang, Jian-Jun'

_publ_section_title
;
 A colorimetric/luminescent benzene compound sensor based on a
 bis(\s-acetylide) platinum(ii) complex: enhancing selectivity and
 reversibility through dual-recognition sites strategy
;
_journal_issue 80
_journal_name_full 'RSC Adv.'
_journal_page_first 65613
_journal_paper_doi 10.1039/C5RA13987B
_journal_volume 5
_journal_year 2015
_chemical_formula_sum 'C38.5 H33 Cl3 N2 Pt Si2'
_chemical_formula_weight 881.29
_chemical_name_systematic
; 
 ? 
;
_space_group_IT_number 14
_symmetry_cell_setting monoclinic
_symmetry_space_group_name_Hall '-P 2ybc'
_symmetry_space_group_name_H-M 'P 1 21/c 1'
_atom_sites_solution_hydrogens geom
_atom_sites_solution_primary direct
_atom_sites_solution_secondary difmap
_audit_block_doi 10.5517/cc14dvq3
_audit_creation_method SHELXL-97
_audit_update_record
;
2015-03-19 deposited with the CCDC.
2015-07-27 downloaded from the CCDC.
;
_cell_angle_alpha 90.00
_cell_angle_beta 96.337(4)
_cell_angle_gamma 90.00
_cell_formula_units_Z 4
_cell_length_a 7.1264(4)
_cell_length_b 38.160(2)
_cell_length_c 14.3796(10)
_cell_measurement_reflns_used 9335
_cell_measurement_temperature 296(2)
_cell_measurement_theta_max 25.63
_cell_measurement_theta_min 2.56
_cell_volume 3886.5(4)
_computing_cell_refinement 'Bruker SMART'
_computing_data_collection 'Bruker SMART'
_computing_data_reduction 'Bruker SAINT'
_computing_molecular_graphics 'Bruker SHELXTL'
_computing_publication_material 'Bruker SHELXTL'
_computing_structure_refinement 'SHELXL-97 (Sheldrick, 1997)'
_computing_structure_solution 'SHELXS-97 (Sheldrick, 1990)'
_diffrn_ambient_temperature 296(2)
_diffrn_measured_fraction_theta_full 0.996
_diffrn_measured_fraction_theta_max 0.996
_diffrn_measurement_device_type 'Bruker Smart APEX II'
_diffrn_measurement_method 'phi and omega scans'
_diffrn_radiation_monochromator graphite
_diffrn_radiation_source 'fine-focus sealed tube'
_diffrn_radiation_type MoK\a
_diffrn_radiation_wavelength 0.71073
_diffrn_reflns_av_R_equivalents 0.0373
_diffrn_reflns_av_sigmaI/netI 0.0292
_diffrn_reflns_limit_h_max 8
_diffrn_reflns_limit_h_min -8
_diffrn_reflns_limit_k_max 45
_diffrn_reflns_limit_k_min -45
_diffrn_reflns_limit_l_max 17
_diffrn_reflns_limit_l_min -16
_diffrn_reflns_number 30480
_diffrn_reflns_theta_full 25.00
_diffrn_reflns_theta_max 25.00
_diffrn_reflns_theta_min 2.13
_exptl_absorpt_coefficient_mu 3.906
_exptl_absorpt_correction_T_max 0.738
_exptl_absorpt_correction_T_min 0.687
_exptl_absorpt_correction_type multi-scan
_exptl_absorpt_process_details 'SADABS (Sheldrick, 1996)'
_exptl_crystal_colour yellow
_exptl_crystal_density_diffrn 1.506
_exptl_crystal_density_method 'not measured'
_exptl_crystal_description needle
_exptl_crystal_F_000 1740
_exptl_crystal_size_max 0.25
_exptl_crystal_size_mid 0.08
_exptl_crystal_size_min 0.08
_refine_diff_density_max 1.803
_refine_diff_density_min -1.088
_refine_diff_density_rms 0.100
_refine_ls_extinction_method none
_refine_ls_goodness_of_fit_ref 1.055
_refine_ls_hydrogen_treatment constr
_refine_ls_matrix_type full
_refine_ls_number_parameters 450
_refine_ls_number_reflns 6824
_refine_ls_number_restraints 56
_refine_ls_restrained_S_all 1.124
_refine_ls_R_factor_all 0.0484
_refine_ls_R_factor_gt 0.0371
_refine_ls_shift/su_max 0.004
_refine_ls_shift/su_mean 0.000
_refine_ls_structure_factor_coef Fsqd
_refine_ls_weighting_details 'calc w=1/[\s^2^(Fo^2^)+(0.0555P)^2^+5.8947P] where P=(Fo^2^+2Fc^2^)/3'
_refine_ls_weighting_scheme calc
_refine_ls_wR_factor_gt 0.0974
_refine_ls_wR_factor_ref 0.1029
_reflns_number_gt 5668
_reflns_number_total 6824
_reflns_threshold_expression >2sigma(I)
_cod_data_source_file c5ra13987b2.cif
_cod_data_source_block a
_cod_depositor_comments
;
The following automatic conversions were performed:

'_exptl_absorpt_correction_type' value 'Multi-scan' changed to
'multi-scan' according to
/usr/data/users/saulius/crontab/automatic-downloads/rss-feeds/RSC/lib/dictionaries/cif_core.dic
dictionary named 'cif_core.dic' version 2.4.2 from 2011-04-26.

Automatic conversion script
Id: cif_fix_values 3271 2015-04-21 07:52:19Z andrius 
;
_cod_original_cell_volume 3886.6(4)
_cod_original_sg_symbol_H-M P21/c
_cod_original_formula_sum 'C38.50 H33 Cl3 N2 Pt Si2'
_cod_database_code 7221712

loop_
_symmetry_equiv_pos_as_xyz
'x, y, z'
'-x, y+1/2, -z+1/2'
'-x, -y, -z'
'x, -y-1/2, z-1/2'

loop_
_atom_site_label
_atom_site_type_symbol
_atom_site_fract_x
_atom_site_fract_y
_atom_site_fract_z
_atom_site_U_iso_or_equiv
_atom_site_adp_type
_atom_site_occupancy
_atom_site_symmetry_multiplicity
_atom_site_calc_flag
_atom_site_refinement_flags
_atom_site_disorder_assembly
_atom_site_disorder_group
Pt1 Pt 0.75993(3) 0.982565(6) 0.082536(16) 0.04481(10) Uani 1 1 d . . .
Si1 Si 0.8352(3) 0.76207(5) 0.02054(15) 0.0637(5) Uani 1 1 d . . .
Si2 Si 0.5939(3) 1.16416(5) -0.22181(15) 0.0627(5) Uani 1 1 d . . .
Cl2 Cl 0.6242(5) 1.20684(7) 0.2752(3) 0.1428(12) Uani 1 1 d . . .
C17 C 0.7640(8) 0.98182(15) -0.1177(4) 0.0444(13) Uani 1 1 d . . .
N1 N 0.7866(6) 0.93807(12) 0.0011(3) 0.0443(11) Uani 1 1 d . . .
C16 C 0.7858(8) 0.94578(15) -0.0919(4) 0.0452(13) Uani 1 1 d . . .
C23 C 0.7810(8) 0.95742(16) 0.2012(5) 0.0510(15) Uani 1 1 d . . .
C21 C 0.3396(12) 1.1676(2) -0.2602(6) 0.085(2) Uani 1 1 d . . .
H21A H 0.3080 1.1527 -0.3135 0.128 Uiso 1 1 calc R . .
H21B H 0.3087 1.1914 -0.2769 0.128 Uiso 1 1 calc R . .
H21C H 0.2693 1.1604 -0.2102 0.128 Uiso 1 1 calc R . .
C14 C 0.7105(8) 1.05069(16) -0.1645(5) 0.0518(15) Uani 1 1 d . . .
C24 C 0.7972(10) 0.94043(17) 0.2717(5) 0.0599(17) Uani 1 1 d . . .
C10 C 0.8036(11) 0.93091(18) -0.2556(5) 0.0663(18) Uani 1 1 d . . .
H10 H 0.8202 0.9142 -0.3010 0.080 Uiso 1 1 calc R . .
C13 C 0.7372(9) 1.02717(17) -0.2336(5) 0.0580(17) Uani 1 1 d . . .
H13 H 0.7396 1.0347 -0.2950 0.070 Uiso 1 1 calc R . .
C9 C 0.8043(9) 0.92026(16) -0.1596(5) 0.0524(15) Uani 1 1 d . . .
C12 C 0.7608(9) 0.99196(16) -0.2114(5) 0.0508(14) Uani 1 1 d . . .
C25 C 0.8114(10) 0.91929(17) 0.3545(4) 0.0552(16) Uani 1 1 d . . .
C31 C 0.7320(8) 1.02752(17) 0.1433(4) 0.0502(14) Uani 1 1 d . . .
C4 C 0.8301(10) 0.81019(17) 0.0067(5) 0.0626(17) Uani 1 1 d . . .
C32 C 0.7136(9) 1.05719(18) 0.1702(5) 0.0576(16) Uani 1 1 d . . .
C18 C 0.6820(10) 1.08729(17) -0.1825(5) 0.0595(16) Uani 1 1 d . . .
C8 C 0.8198(9) 0.88543(16) -0.1298(5) 0.0580(16) Uani 1 1 d . . .
H8 H 0.8315 0.8677 -0.1731 0.070 Uiso 1 1 calc R . .
C11 C 0.7791(10) 0.96507(19) -0.2810(5) 0.0647(18) Uani 1 1 d . . .
H11 H 0.7741 0.9713 -0.3438 0.078 Uiso 1 1 calc R . .
C7 C 0.8179(9) 0.87721(15) -0.0367(5) 0.0531(15) Uani 1 1 d . . .
C6 C 0.8025(9) 0.90486(16) 0.0267(5) 0.0543(15) Uani 1 1 d . . .
H6 H 0.8035 0.8995 0.0899 0.065 Uiso 1 1 calc R . .
C30 C 0.6646(12) 0.9170(2) 0.4097(5) 0.074(2) Uani 1 1 d . . .
H30 H 0.5575 0.9306 0.3944 0.089 Uiso 1 1 calc R . .
C26 C 0.9690(11) 0.8990(2) 0.3813(5) 0.072(2) Uani 1 1 d . . .
H26 H 1.0720 0.9002 0.3470 0.087 Uiso 1 1 calc R . .
C33 C 0.6931(9) 1.09313(17) 0.1965(5) 0.0553(16) Uani 1 1 d . . .
C2 C 0.6071(14) 0.7447(2) -0.0340(8) 0.113(4) Uani 1 1 d . . .
H2A H 0.5069 0.7534 -0.0009 0.169 Uiso 1 1 calc R . .
H2B H 0.6091 0.7196 -0.0313 0.169 Uiso 1 1 calc R . .
H2C H 0.5869 0.7521 -0.0981 0.169 Uiso 1 1 calc R . .
C36 C 0.6512(12) 1.1628(2) 0.2446(7) 0.081(2) Uani 1 1 d . . .
C29 C 0.6712(13) 0.8952(2) 0.4863(5) 0.079(2) Uani 1 1 d . . .
H29 H 0.5698 0.8940 0.5217 0.095 Uiso 1 1 calc R . .
C5 C 0.8254(10) 0.84121(18) -0.0086(5) 0.0620(17) Uani 1 1 d . . .
C1 C 0.8730(16) 0.7513(2) 0.1460(6) 0.099(3) Uani 1 1 d . . .
H1A H 0.9790 0.7643 0.1750 0.149 Uiso 1 1 calc R . .
H1B H 0.8976 0.7267 0.1535 0.149 Uiso 1 1 calc R . .
H1C H 0.7622 0.7573 0.1749 0.149 Uiso 1 1 calc R . .
C27 C 0.9765(12) 0.8769(2) 0.4579(5) 0.076(2) Uani 1 1 d . . .
H27 H 1.0828 0.8631 0.4742 0.092 Uiso 1 1 calc R . .
C19 C 0.6502(10) 1.11779(19) -0.1981(5) 0.0675(19) Uani 1 1 d . . .
C22 C 0.7348(15) 1.1795(2) -0.3135(8) 0.114(4) Uani 1 1 d . . .
H22A H 0.8660 1.1749 -0.2948 0.171 Uiso 1 1 calc R . .
H22B H 0.7162 1.2042 -0.3227 0.171 Uiso 1 1 calc R . .
H22C H 0.6958 1.1673 -0.3708 0.171 Uiso 1 1 calc R . .
C37 C 0.6699(14) 1.1548(2) 0.1538(7) 0.087(2) Uani 1 1 d . . .
H37 H 0.6671 1.1722 0.1084 0.104 Uiso 1 1 calc R . .
C38 C 0.6930(12) 1.1200(2) 0.1311(6) 0.079(2) Uani 1 1 d . . .
H38 H 0.7092 1.1143 0.0696 0.095 Uiso 1 1 calc R . .
C20 C 0.6538(14) 1.1889(3) -0.1114(7) 0.102(3) Uani 1 1 d . . .
H20A H 0.5932 1.1782 -0.0623 0.154 Uiso 1 1 calc R . .
H20B H 0.6111 1.2127 -0.1198 0.154 Uiso 1 1 calc R . .
H20C H 0.7881 1.1887 -0.0951 0.154 Uiso 1 1 calc R . .
C28 C 0.8283(12) 0.87549(18) 0.5093(5) 0.0668(19) Uani 1 1 d . . .
C35 C 0.6531(14) 1.1381(2) 0.3114(7) 0.092(3) Uani 1 1 d . . .
H35 H 0.6414 1.1444 0.3730 0.110 Uiso 1 1 calc R . .
C3 C 1.0308(15) 0.7444(2) -0.0413(8) 0.117(4) Uani 1 1 d . . .
H3A H 1.0167 0.7525 -0.1049 0.175 Uiso 1 1 calc R . .
H3B H 1.0269 0.7192 -0.0406 0.175 Uiso 1 1 calc R . .
H3C H 1.1495 0.7523 -0.0104 0.175 Uiso 1 1 calc R . .
Cl1 Cl 0.8333(4) 0.84646(6) 0.60327(15) 0.0994(8) Uani 1 1 d . . .
N2 N 0.7436(6) 1.00521(13) -0.0487(4) 0.0438(11) Uani 1 1 d . . .
C15 C 0.7172(8) 1.03867(17) -0.0718(5) 0.0519(15) Uani 1 1 d . . .
H15 H 0.7026 1.0548 -0.0248 0.062 Uiso 1 1 calc R . .
C34 C 0.6725(12) 1.1031(2) 0.2881(6) 0.080(2) Uani 1 1 d . . .
H34 H 0.6717 1.0860 0.3342 0.097 Uiso 1 1 calc R . .
Cl4 Cl 0.0000 1.0000 0.5000 0.258(4) Uani 1 2 d SDU . .
C01 C 0.1213(16) 0.9583(3) 0.5276(9) 0.020(3) Uiso 0.319(5) 1 d PDU A 1
H01A H 0.0941 0.9490 0.5874 0.024 Uiso 0.319(5) 1 calc PR A 1
H01B H 0.0913 0.9409 0.4790 0.024 Uiso 0.319(5) 1 calc PR A 1
Cl3 Cl 0.3320(18) 0.9717(4) 0.5308(8) 0.159(4) Uani 0.319(5) 1 d PDU A 1
C01' C 0.230(2) 0.9933(12) 0.570(2) 0.076(5) Uani 0.181(5) 1 d PDU A 2
H01C H 0.2294 1.0082 0.6242 0.091 Uiso 0.181(5) 1 calc PR A 2
H01D H 0.2293 0.9694 0.5921 0.091 Uiso 0.181(5) 1 calc PR A 2
Cl3' Cl 0.4621(18) 0.9997(3) 0.5280(7) 0.078(4) Uani 0.181(5) 1 d PDU . 2

loop_
_atom_site_aniso_label
_atom_site_aniso_U_11
_atom_site_aniso_U_22
_atom_site_aniso_U_33
_atom_site_aniso_U_23
_atom_site_aniso_U_13
_atom_site_aniso_U_12
Pt1 0.04128(14) 0.04290(15) 0.05059(16) 0.00447(10) 0.00662(10) 0.00042(10)
Si1 0.0711(12) 0.0386(9) 0.0816(14) -0.0101(9) 0.0089(10) 0.0020(8)
Si2 0.0700(12) 0.0435(10) 0.0757(13) 0.0074(9) 0.0140(10) 0.0034(8)
Cl2 0.187(3) 0.0687(15) 0.172(3) -0.0443(18) 0.015(2) 0.0126(17)
C17 0.038(3) 0.048(3) 0.048(3) 0.008(3) 0.004(2) -0.001(2)
N1 0.041(3) 0.039(3) 0.053(3) 0.008(2) 0.005(2) 0.002(2)
C16 0.038(3) 0.044(3) 0.053(4) 0.002(3) 0.004(3) -0.002(2)
C23 0.048(3) 0.049(3) 0.056(4) 0.002(3) 0.007(3) 0.004(3)
C21 0.094(6) 0.069(5) 0.090(6) -0.006(4) -0.001(5) 0.013(4)
C14 0.044(3) 0.044(3) 0.066(4) 0.012(3) 0.005(3) -0.002(3)
C24 0.072(4) 0.056(4) 0.052(4) 0.004(3) 0.011(3) -0.002(3)
C10 0.084(5) 0.056(4) 0.059(4) -0.007(3) 0.008(4) 0.004(4)
C13 0.055(4) 0.054(4) 0.062(4) 0.018(3) -0.003(3) 0.001(3)
C9 0.048(3) 0.052(4) 0.056(4) 0.004(3) 0.002(3) 0.000(3)
C12 0.047(3) 0.049(3) 0.056(4) 0.004(3) 0.001(3) -0.006(3)
C25 0.068(4) 0.054(4) 0.044(3) 0.002(3) 0.008(3) 0.001(3)
C31 0.046(3) 0.054(4) 0.051(4) 0.003(3) 0.005(3) 0.001(3)
C4 0.071(4) 0.043(4) 0.073(5) -0.004(3) 0.009(4) 0.000(3)
C32 0.053(4) 0.059(4) 0.061(4) -0.002(3) 0.007(3) 0.002(3)
C18 0.062(4) 0.048(4) 0.068(4) 0.014(3) 0.006(3) -0.001(3)
C8 0.060(4) 0.043(3) 0.070(4) -0.009(3) 0.006(3) 0.000(3)
C11 0.081(5) 0.065(4) 0.047(4) 0.005(3) 0.006(3) 0.001(4)
C7 0.049(3) 0.040(3) 0.069(4) 0.002(3) 0.005(3) 0.001(3)
C6 0.050(3) 0.048(4) 0.064(4) 0.007(3) 0.004(3) -0.001(3)
C30 0.079(5) 0.083(5) 0.062(5) 0.015(4) 0.010(4) 0.022(4)
C26 0.077(5) 0.076(5) 0.066(5) 0.011(4) 0.016(4) 0.008(4)
C33 0.048(3) 0.054(4) 0.064(4) -0.011(3) 0.006(3) 0.000(3)
C2 0.102(7) 0.069(6) 0.162(10) -0.026(6) -0.010(7) -0.014(5)
C36 0.079(5) 0.054(4) 0.110(7) -0.019(5) 0.011(5) 0.001(4)
C29 0.103(6) 0.078(5) 0.063(5) 0.011(4) 0.034(4) 0.008(5)
C5 0.064(4) 0.051(4) 0.070(5) 0.000(3) 0.005(3) 0.005(3)
C1 0.140(9) 0.054(5) 0.102(7) -0.006(5) 0.007(6) 0.000(5)
C27 0.087(5) 0.075(5) 0.066(5) 0.011(4) 0.007(4) 0.013(4)
C19 0.072(5) 0.058(4) 0.073(5) 0.013(4) 0.008(4) 0.003(4)
C22 0.124(8) 0.081(6) 0.149(9) 0.050(6) 0.068(7) 0.032(6)
C37 0.120(7) 0.052(4) 0.089(6) -0.003(4) 0.010(5) 0.000(4)
C38 0.104(6) 0.063(5) 0.071(5) -0.003(4) 0.012(4) 0.005(4)
C20 0.094(6) 0.092(7) 0.115(8) -0.023(6) -0.016(6) 0.002(5)
C28 0.103(6) 0.049(4) 0.048(4) 0.003(3) 0.008(4) 0.008(4)
C35 0.113(7) 0.079(6) 0.085(6) -0.030(5) 0.017(5) -0.001(5)
C3 0.131(9) 0.080(6) 0.147(10) -0.032(6) 0.053(8) 0.013(6)
Cl1 0.171(2) 0.0633(12) 0.0669(12) 0.0189(10) 0.0251(14) 0.0117(13)
N2 0.036(2) 0.042(3) 0.054(3) 0.007(2) 0.006(2) -0.001(2)
C15 0.049(3) 0.047(4) 0.060(4) 0.010(3) 0.005(3) 0.001(3)
C34 0.099(6) 0.075(5) 0.069(5) 0.000(4) 0.017(4) -0.005(4)
Cl4 0.182(5) 0.325(8) 0.258(7) -0.005(7) -0.016(5) -0.059(6)
Cl3 0.197(7) 0.163(7) 0.121(6) 0.018(6) 0.040(6) 0.031(6)
C01' 0.105(7) 0.060(8) 0.067(8) -0.004(7) 0.027(6) 0.012(7)
Cl3' 0.096(6) 0.061(6) 0.072(7) -0.004(6) -0.018(5) 0.009(5)

loop_
_atom_type_symbol
_atom_type_description
_atom_type_scat_dispersion_real
_atom_type_scat_dispersion_imag
_atom_type_scat_source
C C 0.0033 0.0016 'International Tables Vol C Tables 4.2.6.8 and 6.1.1.4'
H H 0.0000 0.0000 'International Tables Vol C Tables 4.2.6.8 and 6.1.1.4'
N N 0.0061 0.0033 'International Tables Vol C Tables 4.2.6.8 and 6.1.1.4'
Si Si 0.0817 0.0704 'International Tables Vol C Tables 4.2.6.8 and 6.1.1.4'
Cl Cl 0.1484 0.1585 'International Tables Vol C Tables 4.2.6.8 and 6.1.1.4'
Pt Pt -1.7033 8.3905 'International Tables Vol C Tables 4.2.6.8 and 6.1.1.4'

loop_
_geom_angle_atom_site_label_1
_geom_angle_atom_site_label_2
_geom_angle_atom_site_label_3
_geom_angle
_geom_angle_site_symmetry_1
_geom_angle_site_symmetry_3
C31 Pt1 C23 92.4(3) . .
C31 Pt1 N2 92.5(2) . .
C23 Pt1 N2 175.0(2) . .
C31 Pt1 N1 172.5(2) . .
C23 Pt1 N1 95.1(2) . .
N2 Pt1 N1 80.02(18) . .
C1 Si1 C4 109.0(4) . .
C1 Si1 C2 111.3(5) . .
C4 Si1 C2 107.7(4) . .
C1 Si1 C3 110.6(5) . .
C4 Si1 C3 108.4(4) . .
C2 Si1 C3 109.7(5) . .
C19 Si2 C22 108.3(4) . .
C19 Si2 C21 108.2(4) . .
C22 Si2 C21 111.1(5) . .
C19 Si2 C20 107.9(4) . .
C22 Si2 C20 111.1(5) . .
C21 Si2 C20 110.3(4) . .
N2 C17 C12 122.1(5) . .
N2 C17 C16 117.5(5) . .
C12 C17 C16 120.4(6) . .
C6 N1 C16 118.1(5) . .
C6 N1 Pt1 129.4(4) . .
C16 N1 Pt1 112.5(4) . .
N1 C16 C9 122.8(5) . .
N1 C16 C17 116.7(5) . .
C9 C16 C17 120.4(6) . .
C24 C23 Pt1 176.5(6) . .
Si2 C21 H21A 109.5 . .
Si2 C21 H21B 109.5 . .
H21A C21 H21B 109.5 . .
Si2 C21 H21C 109.5 . .
H21A C21 H21C 109.5 . .
H21B C21 H21C 109.5 . .
C13 C14 C15 118.8(6) . .
C13 C14 C18 122.5(6) . .
C15 C14 C18 118.7(6) . .
C23 C24 C25 178.0(8) . .
C11 C10 C9 121.0(6) . .
C11 C10 H10 119.5 . .
C9 C10 H10 119.5 . .
C14 C13 C12 119.4(6) . .
C14 C13 H13 120.3 . .
C12 C13 H13 120.3 . .
C16 C9 C8 117.4(6) . .
C16 C9 C10 118.9(6) . .
C8 C9 C10 123.7(6) . .
C13 C12 C17 118.6(6) . .
C13 C12 C11 123.0(6) . .
C17 C12 C11 118.4(6) . .
C30 C25 C26 116.5(6) . .
C30 C25 C24 121.6(6) . .
C26 C25 C24 121.8(6) . .
C32 C31 Pt1 172.0(6) . .
C5 C4 Si1 175.7(7) . .
C31 C32 C33 176.5(7) . .
C19 C18 C14 177.3(7) . .
C7 C8 C9 120.4(6) . .
C7 C8 H8 119.8 . .
C9 C8 H8 119.8 . .
C10 C11 C12 120.7(6) . .
C10 C11 H11 119.6 . .
C12 C11 H11 119.6 . .
C8 C7 C6 118.0(6) . .
C8 C7 C5 119.3(6) . .
C6 C7 C5 122.7(6) . .
N1 C6 C7 123.3(6) . .
N1 C6 H6 118.4 . .
C7 C6 H6 118.4 . .
C29 C30 C25 122.4(7) . .
C29 C30 H30 118.8 . .
C25 C30 H30 118.8 . .
C27 C26 C25 121.4(7) . .
C27 C26 H26 119.3 . .
C25 C26 H26 119.3 . .
C38 C33 C34 116.5(7) . .
C38 C33 C32 121.2(6) . .
C34 C33 C32 122.3(7) . .
Si1 C2 H2A 109.5 . .
Si1 C2 H2B 109.5 . .
H2A C2 H2B 109.5 . .
Si1 C2 H2C 109.5 . .
H2A C2 H2C 109.5 . .
H2B C2 H2C 109.5 . .
C35 C36 C37 122.1(8) . .
C35 C36 Cl2 119.0(7) . .
C37 C36 Cl2 118.8(7) . .
C28 C29 C30 118.9(7) . .
C28 C29 H29 120.6 . .
C30 C29 H29 120.6 . .
C4 C5 C7 174.1(8) . .
Si1 C1 H1A 109.5 . .
Si1 C1 H1B 109.5 . .
H1A C1 H1B 109.5 . .
Si1 C1 H1C 109.5 . .
H1A C1 H1C 109.5 . .
H1B C1 H1C 109.5 . .
C28 C27 C26 119.6(8) . .
C28 C27 H27 120.2 . .
C26 C27 H27 120.2 . .
C18 C19 Si2 178.2(7) . .
Si2 C22 H22A 109.5 . .
Si2 C22 H22B 109.5 . .
H22A C22 H22B 109.5 . .
Si2 C22 H22C 109.5 . .
H22A C22 H22C 109.5 . .
H22B C22 H22C 109.5 . .
C36 C37 C38 118.1(8) . .
C36 C37 H37 121.0 . .
C38 C37 H37 121.0 . .
C37 C38 C33 122.7(8) . .
C37 C38 H38 118.7 . .
C33 C38 H38 118.7 . .
Si2 C20 H20A 109.5 . .
Si2 C20 H20B 109.5 . .
H20A C20 H20B 109.5 . .
Si2 C20 H20C 109.5 . .
H20A C20 H20C 109.5 . .
H20B C20 H20C 109.5 . .
C27 C28 C29 121.1(7) . .
C27 C28 Cl1 119.8(6) . .
C29 C28 Cl1 119.0(6) . .
C36 C35 C34 119.7(8) . .
C36 C35 H35 120.1 . .
C34 C35 H35 120.1 . .
Si1 C3 H3A 109.5 . .
Si1 C3 H3B 109.5 . .
H3A C3 H3B 109.5 . .
Si1 C3 H3C 109.5 . .
H3A C3 H3C 109.5 . .
H3B C3 H3C 109.5 . .
C15 N2 C17 118.3(5) . .
C15 N2 Pt1 128.5(4) . .
C17 N2 Pt1 113.2(4) . .
N2 C15 C14 122.7(6) . .
N2 C15 H15 118.6 . .
C14 C15 H15 118.6 . .
C35 C34 C33 120.9(8) . .
C35 C34 H34 119.5 . .
C33 C34 H34 119.5 . .
C01 Cl4 C01 180.000(7) . 3_576
C01 Cl4 C01' 52.5(14) . .
C01 Cl4 C01' 127.5(14) 3_576 .
C01 Cl4 C01' 127.5(14) . 3_576
C01 Cl4 C01' 52.5(14) 3_576 3_576
C01' Cl4 C01' 180.000(9) . 3_576
Cl3 C01 Cl4 98.6(7) . .
Cl3 C01 H01A 112.1 . .
Cl4 C01 H01A 112.1 . .
Cl3 C01 H01B 112.1 . .
Cl4 C01 H01B 112.1 . .
H01A C01 H01B 109.7 . .
Cl3' C01' Cl4 125.8(16) . .
Cl3' C01' H01C 105.9 . .
Cl4 C01' H01C 105.9 . .
Cl3' C01' H01D 105.9 . .
Cl4 C01' H01D 105.9 . .
H01C C01' H01D 106.2 . .
Cl3' Cl3' C01' 147(2) 3_676 .

loop_
_geom_bond_atom_site_label_1
_geom_bond_atom_site_label_2
_geom_bond_distance
_geom_bond_site_symmetry_2
Pt1 C31 1.945(7) .
Pt1 C23 1.949(6) .
Pt1 N2 2.067(5) .
Pt1 N1 2.084(5) .
Si1 C1 1.841(9) .
Si1 C4 1.847(7) .
Si1 C2 1.848(9) .
Si1 C3 1.861(9) .
Si2 C19 1.838(7) .
Si2 C22 1.838(9) .
Si2 C21 1.840(9) .
Si2 C20 1.855(9) .
Cl2 C36 1.752(8) .
C17 N2 1.354(8) .
C17 C12 1.399(9) .
C17 C16 1.429(8) .
N1 C6 1.321(7) .
N1 C16 1.368(7) .
C16 C9 1.394(9) .
C23 C24 1.198(9) .
C21 H21A 0.9600 .
C21 H21B 0.9600 .
C21 H21C 0.9600 .
C14 C13 1.368(9) .
C14 C15 1.405(8) .
C14 C18 1.431(8) .
C24 C25 1.432(9) .
C10 C11 1.360(10) .
C10 C9 1.438(9) .
C10 H10 0.9300 .
C13 C12 1.387(9) .
C13 H13 0.9300 .
C9 C8 1.397(9) .
C12 C11 1.450(10) .
C25 C30 1.384(10) .
C25 C26 1.384(10) .
C31 C32 1.208(9) .
C4 C5 1.203(9) .
C32 C33 1.434(9) .
C18 C19 1.202(9) .
C8 C7 1.377(9) .
C8 H8 0.9300 .
C11 H11 0.9300 .
C7 C6 1.407(9) .
C7 C5 1.431(9) .
C6 H6 0.9300 .
C30 C29 1.377(10) .
C30 H30 0.9300 .
C26 C27 1.383(10) .
C26 H26 0.9300 .
C33 C38 1.390(10) .
C33 C34 1.394(10) .
C2 H2A 0.9600 .
C2 H2B 0.9600 .
C2 H2C 0.9600 .
C36 C35 1.346(12) .
C36 C37 1.362(12) .
C29 C28 1.359(11) .
C29 H29 0.9300 .
C1 H1A 0.9600 .
C1 H1B 0.9600 .
C1 H1C 0.9600 .
C27 C28 1.355(10) .
C27 H27 0.9300 .
C22 H22A 0.9600 .
C22 H22B 0.9600 .
C22 H22C 0.9600 .
C37 C38 1.381(10) .
C37 H37 0.9300 .
C38 H38 0.9300 .
C20 H20A 0.9600 .
C20 H20B 0.9600 .
C20 H20C 0.9600 .
C28 Cl1 1.745(7) .
C35 C34 1.389(11) .
C35 H35 0.9300 .
C3 H3A 0.9600 .
C3 H3B 0.9600 .
C3 H3C 0.9600 .
N2 C15 1.328(8) .
C15 H15 0.9300 .
C34 H34 0.9300 .
Cl4 C01 1.833(11) .
Cl4 C01 1.833(11) 3_576
Cl4 C01' 1.84(2) .
Cl4 C01' 1.84(2) 3_576
C01 Cl3 1.582(15) .
C01 H01A 0.9700 .
C01 H01B 0.9700 .
C01' Cl3' 1.834(19) .
C01' H01C 0.9700 .
C01' H01D 0.9700 .
Cl3' Cl3' 1.02(2) 3_676
